data_1574305
loop_
_publ_author_name
'Krischer, Felix'
'Mayer, Stephan'
'Hensle, Lennart'
'Knyszek, Daniel'
'Darmandeh, Heidar'
'Gessner, Viktoria H.'

_publ_section_title
;
 Base-stabilized acyclic amino(ylidyl)silylenes: electron-rich donors for
 the stabilization of silicon-element multiple bonds
;
_journal_issue 19
_journal_name_full 'Chemical Science'
_journal_page_first 8346
_journal_page_last 8356
_journal_paper_doi 10.1039/D5SC01812A
_journal_volume 16
_journal_year 2025
_chemical_formula_moiety 'C70 H76 N6 O2 P2 Si2, 4(C6 H6)'
_chemical_formula_sum 'C94 H100 N6 O2 P2 Si2'
_chemical_formula_weight 1463.91
_space_group_crystal_system monoclinic
_space_group_IT_number 15
_space_group_name_Hall '-I 2ya'
_space_group_name_H-M_alt 'I 1 2/a 1'
_atom_sites_solution_hydrogens geom
_atom_sites_solution_primary dual
_audit_creation_date 2023-07-17
_audit_creation_method SHELXL-2019/3
_audit_update_record
;
2024-04-23 deposited with the CCDC.	2025-03-27 downloaded from the CCDC.
;
_cell_angle_alpha 90
_cell_angle_beta 96.7770(10)
_cell_angle_gamma 90
_cell_formula_units_Z 4
_cell_length_a 19.82520(10)
_cell_length_b 16.08220(10)
_cell_length_c 26.2606(2)
_cell_measurement_reflns_used 30352
_cell_measurement_temperature 100(2)
_cell_measurement_theta_max 75.3740
_cell_measurement_theta_min 2.6720
_cell_volume 8314.24(9)
_computing_cell_refinement 'CrysAlisPro 1.171.40.67a (Rigaku OD, 2019)'
_computing_data_collection 'CrysAlisPro 1.171.40.67a (Rigaku OD, 2019)'
_computing_data_reduction 'CrysAlisPro 1.171.40.67a (Rigaku OD, 2019)'
_computing_structure_refinement 'SHELXL-2019/2 (Sheldrick, 2019)'
_computing_structure_solution 'SHELXT 2018/2 (Sheldrick, 2018)'
_diffrn_ambient_temperature 100(2)
_diffrn_detector 'Hybrid Pixel Array Detector'
_diffrn_detector_area_resol_mean 10.0000
_diffrn_detector_type HyPix
_diffrn_measured_fraction_theta_full 1.000
_diffrn_measured_fraction_theta_max 1.000
_diffrn_measurement_details
;
List of Runs (angles in degrees, time in seconds):

  # Type    Start    End  Width  t~exp~   \w     \q     \k     \f   Frames
#--------------------------------------------------------------------------
  1  \w     58.00  84.00   0.50    0.50    --  105.91 -77.00  60.00   52
  2  \w     33.00  62.00   0.50    0.50    --  105.91 -77.00 -30.00   58
  3  \w     33.00  73.00   0.50    0.50    --  105.91 -61.00 -30.00   80
  4  \w     93.00 177.00   0.50    0.50    --  105.91  45.00 -60.00  168
  5  \w    102.00 155.00   0.50    0.50    --  105.91 113.00-159.00  106
  6  \w     46.00  80.00   0.50    0.50    --  105.91 -77.00-180.00   68
  7  \w    -22.00  16.00   0.50    0.12    --   47.28 -19.00-150.00   76
  8  \w    -60.00  21.00   0.50    0.12    --  -47.28  57.00   0.00  162
  9  \w    -39.00  25.00   0.50    0.12    --  -47.28  38.00-120.00  128
 10  \w    -39.00  11.00   0.50    0.12    --  -47.28  38.00 -60.00  100
 11  \w     -7.00  19.00   0.50    0.12    --  -47.28  57.00 120.00   52
 12  \w    -61.00 -35.00   0.50    0.12    --  -47.28  57.00 120.00   52
 13  \w    -48.00 -21.00   0.50    0.50    --  -91.75  45.00 120.00   54
 14  \w    -48.00 -22.00   0.50    0.50    --  -91.75  45.00  60.00   52
 15  \w    -67.00 -28.00   0.50    0.50    --  -91.75 125.00   0.00   78
 16  \w    -49.00 -19.00   0.50    0.50    --  -91.75 125.00 -30.00   60
 17  \w    -83.00 -19.00   0.50    0.50    --  -91.75 125.00-150.00  128
 18  \w    -80.00 -41.00   0.50    0.50    --  -91.75 113.00-159.00   78
 19  \w    -75.00  -4.00   0.50    0.12    --  -47.28 113.00-159.00  142
 20  \w    -48.00 -23.00   0.50    0.50    --  -91.75  45.00-120.00   50
 21  \w   -143.00-116.00   0.50    0.50    --  -91.75 -61.00-180.00   54
 22  \w   -143.00 -84.00   0.50    0.50    --  -91.75 -45.00-150.00  118
 23  \w   -107.00 -81.00   0.50    0.50    --  -91.75 -61.00-180.00   52
 24  \w   -166.00 -88.00   0.50    0.50    --  -91.75 -30.00-120.00  156
 25  \w   -161.00 -87.00   0.50    0.50    --  -91.75 -45.00 120.00  148
 26  \w   -143.00 -86.00   0.50    0.50    --  -91.75 -15.00 150.00  114
 27  \w   -122.00 -83.00   0.50    0.50    --  -91.75-113.00 108.00   78
 28  \w   -115.00 -90.00   0.50    0.12    --  -47.28-125.00 -60.00   50
 29  \w   -119.00 -94.00   0.50    0.12    --  -47.28-125.00-150.00   50
 30  \w     80.00 112.00   0.50    0.50    --  105.91-125.00   0.00   64
 31  \w     68.00 112.00   0.50    0.50    --  105.91-125.00 -30.00   88
 32  \w     37.00  63.00   0.50    0.50    --  105.91-125.00   0.00   52
 33  \w     34.00  88.00   0.50    0.50    --  105.91-125.00  60.00  108
 34  \w     74.00 108.00   0.50    0.50    --  105.91-113.00 108.00   68
 35  \w     27.00  81.00   0.50    0.12    --   47.28-113.00 108.00  108
 36  \w     45.00 105.00   0.50    0.50    --  105.91 -94.00  30.00  120
 37  \w     53.00  93.00   0.50    0.50    --  105.91 -94.00  60.00   80
 38  \w     33.00 100.00   0.50    0.50    --  105.91 -94.00 120.00  134
 39  \w     48.00  96.00   0.50    0.50    --  105.91 -94.00 150.00   96
 40  \w     34.00 104.00   0.50    0.50    --  105.91 -94.00 -60.00  140
 41  \w     81.00 106.00   0.50    0.50    --  105.91-101.00-165.47   50
 42  \w     37.00 100.00   0.50    0.50    --  105.91 -94.00-180.00  126
;
_diffrn_measurement_device 'four-circle diffractometer'
_diffrn_measurement_device_type 'XtaLAB Synergy, Dualflex, HyPix'
_diffrn_measurement_method '\w scans'
_diffrn_orient_matrix_type 'CrysAlisPro convention (1999,Acta A55,543-557)'
_diffrn_orient_matrix_UB_11 -0.0063692000
_diffrn_orient_matrix_UB_12 0.0408643000
_diffrn_orient_matrix_UB_13 0.0522958000
_diffrn_orient_matrix_UB_21 -0.0573254000
_diffrn_orient_matrix_UB_22 0.0561974000
_diffrn_orient_matrix_UB_23 -0.0252977000
_diffrn_orient_matrix_UB_31 -0.0528758000
_diffrn_orient_matrix_UB_32 -0.0658812000
_diffrn_orient_matrix_UB_33 0.0108735000
_diffrn_radiation_monochromator mirror
_diffrn_radiation_probe x-ray
_diffrn_radiation_type CuK\a
_diffrn_radiation_wavelength 1.54184
_diffrn_reflns_av_R_equivalents 0.0608
_diffrn_reflns_av_sigmaI/netI 0.0332
_diffrn_reflns_av_unetI/netI 0.0246
_diffrn_reflns_Laue_measured_fraction_full 1.000
_diffrn_reflns_Laue_measured_fraction_max 1.000
_diffrn_reflns_limit_h_max 22
_diffrn_reflns_limit_h_min -23
_diffrn_reflns_limit_k_max 19
_diffrn_reflns_limit_k_min -19
_diffrn_reflns_limit_l_max 31
_diffrn_reflns_limit_l_min -30
_diffrn_reflns_number 53814
_diffrn_reflns_point_group_measured_fraction_full 1.000
_diffrn_reflns_point_group_measured_fraction_max 1.000
_diffrn_reflns_theta_full 67.068
_diffrn_reflns_theta_max 67.068
_diffrn_reflns_theta_min 3.229
_diffrn_source 'micro-focus sealed X-ray tube'
_diffrn_source_type 'PhotonJet (Cu) X-ray Source'
_exptl_absorpt_coefficient_mu 1.148
_exptl_absorpt_correction_T_max 1.000
_exptl_absorpt_correction_T_min 0.202
_exptl_absorpt_correction_type gaussian
_exptl_absorpt_process_details
;
CrysAlisPro 1.171.40.67a (Rigaku Oxford Diffraction, 2019)
Numerical absorption correction based on gaussian integration over
			a multifaceted crystal model
Empirical absorption correction using spherical harmonics,
 implemented in SCALE3 ABSPACK scaling algorithm.
;
_exptl_crystal_colour colourless
_exptl_crystal_density_diffrn 1.170
_exptl_crystal_description block
_exptl_crystal_F_000 3120
_exptl_crystal_size_max 0.446
_exptl_crystal_size_mid 0.326
_exptl_crystal_size_min 0.313
_refine_diff_density_max 0.533
_refine_diff_density_min -0.387
_refine_diff_density_rms 0.050
_refine_ls_extinction_method none
_refine_ls_goodness_of_fit_ref 1.038
_refine_ls_hydrogen_treatment constr
_refine_ls_matrix_type full
_refine_ls_number_parameters 515
_refine_ls_number_reflns 7425
_refine_ls_number_restraints 0
_refine_ls_restrained_S_all 1.038
_refine_ls_R_factor_all 0.0423
_refine_ls_R_factor_gt 0.0405
_refine_ls_shift/su_max 0.002
_refine_ls_shift/su_mean 0.000
_refine_ls_structure_factor_coef Fsqd
_refine_ls_weighting_details 'w=1/[\s^2^(Fo^2^)+(0.0620P)^2^+8.5108P] where P=(Fo^2^+2Fc^2^)/3'
_refine_ls_weighting_scheme calc
_refine_ls_wR_factor_gt 0.1098
_refine_ls_wR_factor_ref 0.1114
_reflns_Friedel_coverage 0.000
_reflns_number_gt 6997
_reflns_number_total 7425
_reflns_threshold_expression 'I > 2\s(I)'
_cod_data_source_file d5sc01812a2.cif
_cod_data_source_block MAS-019_a
_cod_depositor_comments 'Adding full bibliography for 1574297--1574307.cif.'
_cod_original_sg_symbol_H-M 'I 2/a'
_cod_database_code 1574305
_shelx_shelxl_version_number 2019/3
_shelx_space_group_comment
;
The symmetry employed for this shelxl refinement is uniquely defined
by the following loop, which should always be used as a source of
symmetry information in preference to the above space-group names.
They are only intended as comments.
;
_cell_oxdiff_length_a 19.8251(3)
_cell_oxdiff_length_b 16.0892(2)
_cell_oxdiff_length_c 26.2471(4)
_cell_oxdiff_angle_alpha 89.9884(12)
_cell_oxdiff_angle_beta 96.7328(12)
_cell_oxdiff_angle_gamma 90.0143(11)
_cell_oxdiff_volume 8314.3(2)
_cell_oxdiff_measurement_reflns_used 30352
_oxdiff_exptl_absorpt_empirical_full_min 0.794
_oxdiff_exptl_absorpt_empirical_full_max 1.333
_oxdiff_exptl_absorpt_empirical_details
;
Empirical correction (ABSPACK) includes:
- Absorption correction using spherical harmonics
- Frame scaling
;
_reflns_odcompleteness_completeness 99.99
_reflns_odcompleteness_theta 66.97
_reflns_odcompleteness_iscentric 1
_chemical_oxdiff_formula 'C70 H72 N6 O2 Si2 P2 '

loop_
_space_group_symop_operation_xyz
'x, y, z'
'-x+1/2, y, -z'
'x+1/2, y+1/2, z+1/2'
'-x+1, y+1/2, -z+1/2'
'-x, -y, -z'
'x-1/2, -y, z'
'-x+1/2, -y+1/2, -z+1/2'
'x, -y+1/2, z+1/2'

loop_
_atom_site_label
_atom_site_type_symbol
_atom_site_fract_x
_atom_site_fract_y
_atom_site_fract_z
_atom_site_U_iso_or_equiv
_atom_site_adp_type
_atom_site_occupancy
_atom_site_site_symmetry_order
_atom_site_calc_flag
_atom_site_refinement_flags_posn
_atom_site_refinement_flags_adp
_atom_site_refinement_flags_occupancy
_atom_site_disorder_assembly
_atom_site_disorder_group
P1 P 0.30797(2) 0.41919(2) 0.37431(2) 0.01924(11) Uani 1 1 d . . . . .
Si1 Si 0.29340(2) 0.30185(2) 0.26924(2) 0.01769(11) Uani 1 1 d . . . . .
O1 O 0.28629(5) 0.19840(6) 0.26613(4) 0.0197(2) Uani 1 1 d . . . . .
N1 N 0.39461(6) 0.29445(7) 0.28416(5) 0.0202(3) Uani 1 1 d . . . . .
N2 N 0.33712(6) 0.36722(8) 0.22565(5) 0.0212(3) Uani 1 1 d . . . . .
N3 N 0.14752(6) 0.33155(8) 0.34768(5) 0.0257(3) Uani 1 1 d . . . . .
C1 C 0.27016(7) 0.35457(9) 0.32761(5) 0.0205(3) Uani 1 1 d . . . . .
C9 C 0.32985(7) 0.37145(10) 0.43705(6) 0.0226(3) Uani 1 1 d . . . . .
C10 C 0.31362(8) 0.28821(10) 0.44257(6) 0.0256(3) Uani 1 1 d . . . . .
H10 H 0.290848 0.258697 0.414264 0.031 Uiso 1 1 calc R U . . .
C11 C 0.33029(8) 0.24768(11) 0.48897(7) 0.0319(4) Uani 1 1 d . . . . .
H11 H 0.319931 0.190370 0.492084 0.038 Uiso 1 1 calc R U . . .
C12 C 0.36207(9) 0.29080(12) 0.53076(6) 0.0338(4) Uani 1 1 d . . . . .
H12 H 0.373087 0.263271 0.562668 0.041 Uiso 1 1 calc R U . . .
C13 C 0.37774(9) 0.37420(11) 0.52593(6) 0.0335(4) Uani 1 1 d . . . . .
H13 H 0.398632 0.404008 0.554811 0.040 Uiso 1 1 calc R U . . .
C2 C 0.20234(7) 0.34156(9) 0.33754(5) 0.0208(3) Uani 1 1 d . . . . .
C14 C 0.36311(8) 0.41444(10) 0.47920(6) 0.0282(3) Uani 1 1 d . . . . .
H14 H 0.375610 0.471008 0.475775 0.034 Uiso 1 1 calc R U . . .
C15 C 0.38573(7) 0.46929(9) 0.36047(6) 0.0219(3) Uani 1 1 d . . . . .
C16 C 0.44863(7) 0.44371(10) 0.38492(6) 0.0245(3) Uani 1 1 d . . . . .
H16 H 0.451452 0.396214 0.406576 0.029 Uiso 1 1 calc R U . . .
C17 C 0.50720(8) 0.48759(10) 0.37766(6) 0.0273(3) Uani 1 1 d . . . . .
H17 H 0.549853 0.469833 0.394426 0.033 Uiso 1 1 calc R U . . .
C18 C 0.50387(8) 0.55685(10) 0.34626(6) 0.0281(3) Uani 1 1 d . . . . .
H18 H 0.543884 0.587195 0.341861 0.034 Uiso 1 1 calc R U . . .
C19 C 0.44163(8) 0.58161(10) 0.32125(6) 0.0297(3) Uani 1 1 d . . . . .
H19 H 0.439186 0.628608 0.299186 0.036 Uiso 1 1 calc R U . . .
C20 C 0.38282(8) 0.53828(10) 0.32817(6) 0.0268(3) Uani 1 1 d . . . . .
H20 H 0.340418 0.555735 0.310826 0.032 Uiso 1 1 calc R U . . .
C21 C 0.40002(7) 0.33940(9) 0.24295(6) 0.0207(3) Uani 1 1 d . . . . .
C22 C 0.46239(7) 0.35494(9) 0.21718(6) 0.0228(3) Uani 1 1 d . . . . .
C23 C 0.51074(8) 0.41284(10) 0.23707(6) 0.0266(3) Uani 1 1 d . . . . .
H23 H 0.505472 0.441187 0.268094 0.032 Uiso 1 1 calc R U . . .
C24 C 0.56668(8) 0.42895(10) 0.21137(7) 0.0310(4) Uani 1 1 d . . . . .
H24 H 0.599728 0.468372 0.224888 0.037 Uiso 1 1 calc R U . . .
C25 C 0.57447(8) 0.38782(11) 0.16613(7) 0.0336(4) Uani 1 1 d . . . . .
H25 H 0.612460 0.399700 0.148437 0.040 Uiso 1 1 calc R U . . .
C26 C 0.52681(8) 0.32914(11) 0.14654(7) 0.0319(4) Uani 1 1 d . . . . .
H26 H 0.532673 0.300343 0.115786 0.038 Uiso 1 1 calc R U . . .
C27 C 0.47047(8) 0.31254(10) 0.17195(6) 0.0258(3) Uani 1 1 d . . . . .
H27 H 0.437769 0.272598 0.158581 0.031 Uiso 1 1 calc R U . . .
C28 C 0.44235(7) 0.22953(9) 0.30688(6) 0.0225(3) Uani 1 1 d . . . . .
C29 C 0.41520(8) 0.20018(10) 0.35592(6) 0.0273(3) Uani 1 1 d . . . . .
H29A H 0.368452 0.180306 0.347704 0.041 Uiso 1 1 calc R U . . .
H29B H 0.415984 0.246536 0.380204 0.041 Uiso 1 1 calc R U . . .
H29C H 0.443745 0.154873 0.371300 0.041 Uiso 1 1 calc R U . . .
C30 C 0.51515(8) 0.26188(10) 0.32085(7) 0.0281(3) Uani 1 1 d . . . . .
H30A H 0.535634 0.273357 0.289391 0.042 Uiso 1 1 calc R U . . .
H30B H 0.542165 0.219802 0.341101 0.042 Uiso 1 1 calc R U . . .
H30C H 0.514071 0.313101 0.340949 0.042 Uiso 1 1 calc R U . . .
C31 C 0.44391(8) 0.15627(10) 0.26989(6) 0.0262(3) Uani 1 1 d . . . . .
H31A H 0.398087 0.133169 0.262306 0.039 Uiso 1 1 calc R U . . .
H31B H 0.474628 0.113287 0.285648 0.039 Uiso 1 1 calc R U . . .
H31C H 0.460026 0.175418 0.238020 0.039 Uiso 1 1 calc R U . . .
C32 C 0.31445(8) 0.42771(9) 0.18451(6) 0.0239(3) Uani 1 1 d . . . . .
C33 C 0.36939(8) 0.49147(10) 0.17474(7) 0.0303(4) Uani 1 1 d . . . . .
H33A H 0.405123 0.463751 0.158251 0.045 Uiso 1 1 calc R U . . .
H33B H 0.389051 0.515556 0.207437 0.045 Uiso 1 1 calc R U . . .
H33C H 0.348965 0.535681 0.152302 0.045 Uiso 1 1 calc R U . . .
C34 C 0.29117(9) 0.37987(11) 0.13518(6) 0.0309(4) Uani 1 1 d . . . . .
H34A H 0.274192 0.419127 0.108127 0.046 Uiso 1 1 calc R U . . .
H34B H 0.254854 0.341137 0.141367 0.046 Uiso 1 1 calc R U . . .
H34C H 0.329571 0.348703 0.124469 0.046 Uiso 1 1 calc R U . . .
C35 C 0.25426(8) 0.47634(10) 0.20135(6) 0.0273(3) Uani 1 1 d . . . . .
H35A H 0.235332 0.512992 0.173442 0.041 Uiso 1 1 calc R U . . .
H35B H 0.269796 0.509785 0.231670 0.041 Uiso 1 1 calc R U . . .
H35C H 0.219230 0.437293 0.209676 0.041 Uiso 1 1 calc R U . . .
C42 C 0.24494(13) 0.71247(13) 0.20287(9) 0.0564(6) Uani 1 1 d . . . . .
H42 H 0.241335 0.686175 0.170265 0.068 Uiso 1 1 calc R U . . .
C43 C 0.30377(11) 0.70422(13) 0.23638(10) 0.0518(5) Uani 1 1 d . . . . .
H43 H 0.340899 0.672877 0.226829 0.062 Uiso 1 1 calc R U . . .
C44 C 0.30801(11) 0.74163(12) 0.28344(10) 0.0543(6) Uani 1 1 d . . . . .
H44 H 0.348121 0.735622 0.306791 0.065 Uiso 1 1 calc R U . . .
C45 C 0.44863(18) 0.04760(17) 0.47509(10) 0.0750(8) Uani 1 1 d . . . . .
H45 H 0.413017 0.080374 0.458026 0.090 Uiso 1 1 calc R U . . .
C46 C 0.49073(17) 0.00323(16) 0.44739(9) 0.0698(7) Uani 1 1 d . . . . .
H46 H 0.484487 0.005541 0.410989 0.084 Uiso 1 1 calc R U . . .
C47 C 0.54163(18) -0.04430(17) 0.47197(10) 0.0747(8) Uani 1 1 d . . . . .
H47 H 0.570472 -0.075238 0.452576 0.090 Uiso 1 1 calc R U . . .
C3 C 0.24913(7) 0.50399(9) 0.38346(6) 0.0216(3) Uani 1 1 d . . . . .
C4 C 0.21342(8) 0.53959(10) 0.33970(6) 0.0263(3) Uani 1 1 d . . . . .
H4 H 0.218028 0.517256 0.306800 0.032 Uiso 1 1 calc R U . . .
C5 C 0.17125(8) 0.60753(10) 0.34423(6) 0.0297(3) Uani 1 1 d . . . . .
H5 H 0.147883 0.632245 0.314346 0.036 Uiso 1 1 calc R U . . .
C6 C 0.16312(8) 0.63940(10) 0.39215(7) 0.0291(3) Uani 1 1 d . . . . .
H6 H 0.134880 0.686464 0.395077 0.035 Uiso 1 1 calc R U . . .
C7 C 0.19613(8) 0.60264(11) 0.43563(7) 0.0304(3) Uani 1 1 d . . . . .
H7 H 0.189301 0.623181 0.468555 0.037 Uiso 1 1 calc R U . . .
C8 C 0.23951(8) 0.53536(10) 0.43130(6) 0.0268(3) Uani 1 1 d . . . . .
H8 H 0.262642 0.510828 0.461328 0.032 Uiso 1 1 calc R U . . .
C36A C 0.4231(4) 0.6724(2) 0.4570(3) 0.059(2) Uani 0.683(14) 1 d G . P A 1
H36A H 0.444349 0.624654 0.444732 0.070 Uiso 0.683(14) 1 calc R U P A 1
C37A C 0.3597(3) 0.6974(3) 0.43377(18) 0.0463(18) Uani 0.683(14) 1 d G . P A 1
H37A H 0.337621 0.666736 0.405656 0.056 Uiso 0.683(14) 1 calc R U P A 1
C38A C 0.32850(15) 0.7672(4) 0.45171(18) 0.0532(14) Uani 0.683(14) 1 d G . P A 1
H38A H 0.285170 0.784246 0.435841 0.064 Uiso 0.683(14) 1 calc R U P A 1
C39A C 0.3607(2) 0.8120(2) 0.4928(2) 0.0628(16) Uani 0.683(14) 1 d G . P A 1
H39A H 0.339447 0.859675 0.505101 0.075 Uiso 0.683(14) 1 calc R U P A 1
C40A C 0.4241(2) 0.7870(4) 0.51606(13) 0.0605(17) Uani 0.683(14) 1 d G . P A 1
H40A H 0.446174 0.817595 0.544177 0.073 Uiso 0.683(14) 1 calc R U P A 1
C41A C 0.45530(17) 0.7172(5) 0.4981(2) 0.056(2) Uani 0.683(14) 1 d G . P A 1
H41A H 0.498626 0.700085 0.513993 0.068 Uiso 0.683(14) 1 calc R U P A 1
C36B C 0.4491(3) 0.6796(6) 0.4836(4) 0.043(3) Uani 0.317(14) 1 d G . P A 2
H36B H 0.484589 0.640033 0.490416 0.052 Uiso 0.317(14) 1 calc R U P A 2
C41B C 0.4498(8) 0.7523(8) 0.5123(3) 0.074(6) Uani 0.317(14) 1 d G . P A 2
H41B H 0.485840 0.762409 0.538720 0.089 Uiso 0.317(14) 1 calc R U P A 2
C40B C 0.3978(11) 0.8101(4) 0.5022(5) 0.086(7) Uani 0.317(14) 1 d G . P A 2
H40B H 0.398355 0.859784 0.521845 0.103 Uiso 0.317(14) 1 calc R U P A 2
C39B C 0.3451(7) 0.7953(7) 0.4635(7) 0.076(5) Uani 0.317(14) 1 d G . P A 2
H39B H 0.309618 0.834785 0.456666 0.091 Uiso 0.317(14) 1 calc R U P A 2
C38B C 0.3444(4) 0.7226(9) 0.4348(5) 0.050(4) Uani 0.317(14) 1 d G . P A 2
H38B H 0.308366 0.712410 0.408361 0.060 Uiso 0.317(14) 1 calc R U P A 2
C37B C 0.3964(6) 0.6647(5) 0.4448(4) 0.042(3) Uani 0.317(14) 1 d G . P A 2
H37B H 0.395851 0.615033 0.425235 0.050 Uiso 0.317(14) 1 calc R U P A 2

loop_
_atom_site_aniso_label
_atom_site_aniso_U_11
_atom_site_aniso_U_22
_atom_site_aniso_U_33
_atom_site_aniso_U_23
_atom_site_aniso_U_13
_atom_site_aniso_U_12
P1 0.01341(18) 0.0218(2) 0.0223(2) -0.00203(13) 0.00133(13) -0.00058(13)
Si1 0.01178(19) 0.0198(2) 0.0214(2) -0.00119(14) 0.00145(14) -0.00063(14)
O1 0.0136(5) 0.0214(5) 0.0236(5) -0.0009(4) 0.0004(4) -0.0003(4)
N1 0.0134(6) 0.0215(6) 0.0257(6) -0.0017(5) 0.0016(5) -0.0002(5)
N2 0.0152(6) 0.0229(6) 0.0256(6) -0.0002(5) 0.0024(5) -0.0009(5)
N3 0.0179(6) 0.0300(7) 0.0292(7) -0.0043(5) 0.0029(5) -0.0013(5)
C1 0.0142(7) 0.0234(7) 0.0236(7) -0.0024(6) 0.0012(5) -0.0019(5)
C9 0.0171(7) 0.0268(7) 0.0241(7) -0.0005(6) 0.0032(5) 0.0024(6)
C10 0.0195(7) 0.0295(8) 0.0283(8) -0.0013(6) 0.0045(6) -0.0005(6)
C11 0.0279(9) 0.0339(9) 0.0346(9) 0.0066(7) 0.0073(7) 0.0011(7)
C12 0.0302(9) 0.0444(10) 0.0270(8) 0.0074(7) 0.0038(7) 0.0077(7)
C13 0.0302(9) 0.0429(10) 0.0260(8) -0.0044(7) -0.0019(7) 0.0055(7)
C2 0.0178(7) 0.0217(7) 0.0224(7) -0.0031(6) 0.0002(5) 0.0007(5)
C14 0.0249(8) 0.0299(8) 0.0293(8) -0.0037(6) 0.0009(6) 0.0028(6)
C15 0.0163(7) 0.0250(7) 0.0245(7) -0.0049(6) 0.0027(5) -0.0021(6)
C16 0.0192(7) 0.0243(7) 0.0297(8) -0.0026(6) 0.0013(6) 0.0005(6)
C17 0.0153(7) 0.0317(8) 0.0341(8) -0.0055(7) -0.0001(6) 0.0002(6)
C18 0.0189(7) 0.0328(8) 0.0329(8) -0.0060(7) 0.0050(6) -0.0068(6)
C19 0.0246(8) 0.0310(8) 0.0338(9) 0.0040(7) 0.0052(6) -0.0035(6)
C20 0.0174(7) 0.0323(8) 0.0301(8) 0.0013(6) 0.0008(6) -0.0010(6)
C21 0.0159(7) 0.0203(7) 0.0261(7) -0.0046(6) 0.0028(6) -0.0017(5)
C22 0.0162(7) 0.0228(7) 0.0296(8) 0.0023(6) 0.0036(6) 0.0006(6)
C23 0.0195(7) 0.0259(8) 0.0346(8) -0.0006(6) 0.0033(6) -0.0009(6)
C24 0.0189(8) 0.0272(8) 0.0472(10) 0.0035(7) 0.0048(7) -0.0033(6)
C25 0.0213(8) 0.0358(9) 0.0458(10) 0.0067(8) 0.0130(7) -0.0007(7)
C26 0.0275(8) 0.0350(9) 0.0351(9) 0.0000(7) 0.0118(7) 0.0031(7)
C27 0.0203(7) 0.0260(8) 0.0315(8) -0.0003(6) 0.0044(6) -0.0007(6)
C28 0.0146(7) 0.0241(7) 0.0282(8) -0.0001(6) 0.0008(6) 0.0006(6)
C29 0.0194(7) 0.0324(8) 0.0298(8) 0.0031(6) 0.0010(6) 0.0033(6)
C30 0.0161(7) 0.0298(8) 0.0373(9) -0.0020(7) -0.0017(6) 0.0005(6)
C31 0.0198(7) 0.0260(8) 0.0325(8) -0.0018(6) 0.0012(6) 0.0037(6)
C32 0.0203(7) 0.0231(7) 0.0283(8) 0.0036(6) 0.0032(6) 0.0004(6)
C33 0.0252(8) 0.0283(8) 0.0381(9) 0.0073(7) 0.0069(7) -0.0004(6)
C34 0.0320(9) 0.0322(9) 0.0279(8) 0.0019(7) 0.0007(7) 0.0025(7)
C35 0.0225(8) 0.0246(8) 0.0350(8) 0.0039(6) 0.0040(6) 0.0027(6)
C42 0.0700(15) 0.0368(11) 0.0578(13) 0.0014(10) -0.0110(11) 0.0063(10)
C43 0.0453(12) 0.0324(10) 0.0761(15) 0.0069(10) -0.0001(10) 0.0031(8)
C44 0.0463(12) 0.0324(10) 0.0766(16) 0.0036(10) -0.0241(11) -0.0003(9)
C45 0.109(2) 0.0569(15) 0.0586(15) 0.0038(12) 0.0099(15) 0.0102(15)
C46 0.116(2) 0.0500(13) 0.0420(12) -0.0030(10) 0.0058(13) -0.0041(14)
C47 0.118(2) 0.0527(14) 0.0560(15) -0.0036(12) 0.0223(15) 0.0092(15)
C3 0.0145(7) 0.0228(7) 0.0277(7) -0.0025(6) 0.0029(5) -0.0022(5)
C4 0.0213(7) 0.0297(8) 0.0278(8) -0.0026(6) 0.0015(6) 0.0017(6)
C5 0.0218(8) 0.0307(8) 0.0352(9) 0.0013(7) -0.0026(6) 0.0041(6)
C6 0.0194(7) 0.0262(8) 0.0412(9) -0.0046(7) 0.0016(6) 0.0032(6)
C7 0.0255(8) 0.0340(9) 0.0320(8) -0.0080(7) 0.0046(6) 0.0038(7)
C8 0.0224(7) 0.0303(8) 0.0275(8) -0.0017(6) 0.0018(6) 0.0032(6)
C36A 0.073(6) 0.052(2) 0.057(5) 0.007(2) 0.039(4) 0.007(3)
C37A 0.052(4) 0.039(3) 0.052(3) -0.003(2) 0.021(3) -0.010(3)
C38A 0.051(3) 0.050(3) 0.058(3) -0.009(2) 0.006(2) -0.005(2)
C39A 0.063(4) 0.054(3) 0.069(3) -0.015(2) -0.002(3) -0.002(2)
C40A 0.054(3) 0.059(5) 0.069(3) -0.010(3) 0.008(2) -0.010(3)
C41A 0.048(3) 0.077(6) 0.047(3) 0.002(3) 0.014(2) 0.002(3)
C36B 0.031(4) 0.061(7) 0.036(6) -0.007(5) -0.003(4) -0.009(4)
C41B 0.122(15) 0.052(9) 0.044(6) -0.020(6) -0.007(8) -0.047(9)
C40B 0.13(2) 0.037(5) 0.093(11) -0.017(6) 0.013(11) 0.017(9)
C39B 0.057(7) 0.062(9) 0.108(15) 0.013(9) 0.009(8) 0.008(7)
C38B 0.030(4) 0.048(8) 0.069(9) 0.027(6) -0.003(4) 0.002(5)
C37B 0.039(7) 0.050(5) 0.034(4) 0.008(3) -0.001(4) -0.005(5)

loop_
_atom_type_symbol
_atom_type_description
_atom_type_scat_dispersion_real
_atom_type_scat_dispersion_imag
_atom_type_scat_source
C C 0.0181 0.0091 'International Tables Vol C Tables 4.2.6.8 and 6.1.1.4'
H H 0.0000 0.0000 'International Tables Vol C Tables 4.2.6.8 and 6.1.1.4'
N N 0.0311 0.0180 'International Tables Vol C Tables 4.2.6.8 and 6.1.1.4'
O O 0.0492 0.0322 'International Tables Vol C Tables 4.2.6.8 and 6.1.1.4'
Si Si 0.2541 0.3302 'International Tables Vol C Tables 4.2.6.8 and 6.1.1.4'
P P 0.2955 0.4335 'International Tables Vol C Tables 4.2.6.8 and 6.1.1.4'

loop_
_exptl_crystal_face_index_h
_exptl_crystal_face_index_k
_exptl_crystal_face_index_l
_exptl_crystal_face_perp_dist
2 2 -1 0.1923
-8 8 -3 0.2328
-11 6 -1 0.2518
-8 -8 5 0.1468
5 -9 4 0.1183
9 -7 2 0.1410
12 4 -3 0.1990
5 -5 12 0.1609
-11 -5 0 0.1760
12 3 3 0.1907
11 5 0 0.1891
5 8 -9 0.2161
-5 5 -12 0.2039
-8 3 -11 0.2089
9 6 5 0.1802
0 -1 17 0.1592
-2 0 -16 0.1513
1 2 -17 0.1732
-9 -7 0 0.1316
-4 3 16 0.2335
4 8 8 0.2095
3 -3 -16 0.1522
-8 -8 0 0.1086
-7 8 8 0.2587
-1 10 4 0.2453
7 -8 -8 0.1373
-5 -10 1 0.1139

loop_
_geom_angle_atom_site_label_1
_geom_angle_atom_site_label_2
_geom_angle_atom_site_label_3
_geom_angle
_geom_angle_site_symmetry_1
_geom_angle_site_symmetry_3
_geom_angle_publ_flag
C1 P1 C15 115.92(7) . . ?
C1 P1 C9 115.41(7) . . ?
C15 P1 C9 104.53(7) . . ?
C1 P1 C3 108.34(7) . . ?
C15 P1 C3 105.39(7) . . ?
C9 P1 C3 106.42(7) . . ?
O1 Si1 O1 84.57(5) . 7 ?
O1 Si1 N2 125.47(5) . . ?
O1 Si1 N2 97.69(5) 7 . ?
O1 Si1 C1 117.87(6) . . ?
O1 Si1 C1 98.28(6) 7 . ?
N2 Si1 C1 115.64(6) . . ?
O1 Si1 N1 91.56(5) . . ?
O1 Si1 N1 158.83(5) 7 . ?
N2 Si1 N1 67.78(5) . . ?
C1 Si1 N1 101.90(6) . . ?
O1 Si1 C21 108.14(5) . . ?
O1 Si1 C21 129.00(5) 7 . ?
N2 Si1 C21 34.51(5) . . ?
C1 Si1 C21 116.07(6) . . ?
N1 Si1 C21 33.61(5) . . ?
O1 Si1 Si1 43.27(3) . 7 ?
O1 Si1 Si1 41.29(3) 7 7 ?
N2 Si1 Si1 118.48(4) . 7 ?
C1 Si1 Si1 114.14(5) . 7 ?
N1 Si1 Si1 131.31(4) . 7 ?
C21 Si1 Si1 129.78(4) . 7 ?
Si1 O1 Si1 95.43(5) . 7 ?
C21 N1 C28 127.30(12) . . ?
C21 N1 Si1 89.06(9) . . ?
C28 N1 Si1 134.14(9) . . ?
C21 N2 C32 130.53(12) . . ?
C21 N2 Si1 94.88(9) . . ?
C32 N2 Si1 134.56(9) . . ?
C2 C1 P1 107.65(10) . . ?
C2 C1 Si1 114.73(10) . . ?
P1 C1 Si1 137.60(8) . . ?
C10 C9 C14 119.08(14) . . ?
C10 C9 P1 117.85(12) . . ?
C14 C9 P1 123.05(12) . . ?
C11 C10 C9 120.72(15) . . ?
C11 C10 H10 119.6 . . ?
C9 C10 H10 119.6 . . ?
C12 C11 C10 119.98(16) . . ?
C12 C11 H11 120.0 . . ?
C10 C11 H11 120.0 . . ?
C11 C12 C13 119.85(16) . . ?
C11 C12 H12 120.1 . . ?
C13 C12 H12 120.1 . . ?
C12 C13 C14 120.45(16) . . ?
C12 C13 H13 119.8 . . ?
C14 C13 H13 119.8 . . ?
N3 C2 C1 177.34(15) . . ?
C13 C14 C9 119.87(16) . . ?
C13 C14 H14 120.1 . . ?
C9 C14 H14 120.1 . . ?
C20 C15 C16 119.04(14) . . ?
C20 C15 P1 120.02(11) . . ?
C16 C15 P1 120.75(12) . . ?
C17 C16 C15 120.16(15) . . ?
C17 C16 H16 119.9 . . ?
C15 C16 H16 119.9 . . ?
C18 C17 C16 120.56(14) . . ?
C18 C17 H17 119.7 . . ?
C16 C17 H17 119.7 . . ?
C17 C18 C19 119.42(14) . . ?
C17 C18 H18 120.3 . . ?
C19 C18 H18 120.3 . . ?
C18 C19 C20 120.53(15) . . ?
C18 C19 H19 119.7 . . ?
C20 C19 H19 119.7 . . ?
C19 C20 C15 120.27(14) . . ?
C19 C20 H20 119.9 . . ?
C15 C20 H20 119.9 . . ?
N1 C21 N2 107.25(12) . . ?
N1 C21 C22 127.91(13) . . ?
N2 C21 C22 124.78(13) . . ?
N1 C21 Si1 57.33(7) . . ?
N2 C21 Si1 50.61(7) . . ?
C22 C21 Si1 169.24(11) . . ?
C23 C22 C27 120.20(14) . . ?
C23 C22 C21 120.66(14) . . ?
C27 C22 C21 119.11(13) . . ?
C24 C23 C22 119.73(15) . . ?
C24 C23 H23 120.1 . . ?
C22 C23 H23 120.1 . . ?
C25 C24 C23 120.28(15) . . ?
C25 C24 H24 119.9 . . ?
C23 C24 H24 119.9 . . ?
C24 C25 C26 120.14(15) . . ?
C24 C25 H25 119.9 . . ?
C26 C25 H25 119.9 . . ?
C25 C26 C27 120.07(16) . . ?
C25 C26 H26 120.0 . . ?
C27 C26 H26 120.0 . . ?
C26 C27 C22 119.56(15) . . ?
C26 C27 H27 120.2 . . ?
C22 C27 H27 120.2 . . ?
N1 C28 C29 106.52(12) . . ?
N1 C28 C31 110.23(12) . . ?
C29 C28 C31 109.44(13) . . ?
N1 C28 C30 113.18(12) . . ?
C29 C28 C30 108.52(12) . . ?
C31 C28 C30 108.87(12) . . ?
C28 C29 H29A 109.5 . . ?
C28 C29 H29B 109.5 . . ?
H29A C29 H29B 109.5 . . ?
C28 C29 H29C 109.5 . . ?
H29A C29 H29C 109.5 . . ?
H29B C29 H29C 109.5 . . ?
C28 C30 H30A 109.5 . . ?
C28 C30 H30B 109.5 . . ?
H30A C30 H30B 109.5 . . ?
C28 C30 H30C 109.5 . . ?
H30A C30 H30C 109.5 . . ?
H30B C30 H30C 109.5 . . ?
C28 C31 H31A 109.5 . . ?
C28 C31 H31B 109.5 . . ?
H31A C31 H31B 109.5 . . ?
C28 C31 H31C 109.5 . . ?
H31A C31 H31C 109.5 . . ?
H31B C31 H31C 109.5 . . ?
N2 C32 C34 108.78(12) . . ?
N2 C32 C35 107.66(12) . . ?
C34 C32 C35 109.45(13) . . ?
N2 C32 C33 113.50(12) . . ?
C34 C32 C33 110.02(13) . . ?
C35 C32 C33 107.34(13) . . ?
C32 C33 H33A 109.5 . . ?
C32 C33 H33B 109.5 . . ?
H33A C33 H33B 109.5 . . ?
C32 C33 H33C 109.5 . . ?
H33A C33 H33C 109.5 . . ?
H33B C33 H33C 109.5 . . ?
C32 C34 H34A 109.5 . . ?
C32 C34 H34B 109.5 . . ?
H34A C34 H34B 109.5 . . ?
C32 C34 H34C 109.5 . . ?
H34A C34 H34C 109.5 . . ?
H34B C34 H34C 109.5 . . ?
C32 C35 H35A 109.5 . . ?
C32 C35 H35B 109.5 . . ?
H35A C35 H35B 109.5 . . ?
C32 C35 H35C 109.5 . . ?
H35A C35 H35C 109.5 . . ?
H35B C35 H35C 109.5 . . ?
C44 C42 C43 120.1(2) 7_565 . ?
C44 C42 H42 120.0 7_565 . ?
C43 C42 H42 120.0 . . ?
C44 C43 C42 119.4(2) . . ?
C44 C43 H43 120.3 . . ?
C42 C43 H43 120.3 . . ?
C42 C44 C43 120.5(2) 7_565 . ?
C42 C44 H44 119.7 7_565 . ?
C43 C44 H44 119.7 . . ?
C46 C45 C47 119.5(3) . 5_656 ?
C46 C45 H45 120.2 . . ?
C47 C45 H45 120.2 5_656 . ?
C47 C46 C45 120.2(2) . . ?
C47 C46 H46 119.9 . . ?
C45 C46 H46 119.9 . . ?
C46 C47 C45 120.3(3) . 5_656 ?
C46 C47 H47 119.8 . . ?
C45 C47 H47 119.8 5_656 . ?
C8 C3 C4 118.98(14) . . ?
C8 C3 P1 123.23(12) . . ?
C4 C3 P1 117.78(11) . . ?
C5 C4 C3 120.19(15) . . ?
C5 C4 H4 119.9 . . ?
C3 C4 H4 119.9 . . ?
C6 C5 C4 120.27(15) . . ?
C6 C5 H5 119.9 . . ?
C4 C5 H5 119.9 . . ?
C7 C6 C5 119.89(15) . . ?
C7 C6 H6 120.1 . . ?
C5 C6 H6 120.1 . . ?
C6 C7 C8 120.09(15) . . ?
C6 C7 H7 120.0 . . ?
C8 C7 H7 120.0 . . ?
C3 C8 C7 120.51(15) . . ?
C3 C8 H8 119.7 . . ?
C7 C8 H8 119.7 . . ?
C37A C36A C41A 120.0 . . ?
C37A C36A H36A 120.0 . . ?
C41A C36A H36A 120.0 . . ?
C38A C37A C36A 120.0 . . ?
C38A C37A H37A 120.0 . . ?
C36A C37A H37A 120.0 . . ?
C39A C38A C37A 120.0 . . ?
C39A C38A H38A 120.0 . . ?
C37A C38A H38A 120.0 . . ?
C38A C39A C40A 120.0 . . ?
C38A C39A H39A 120.0 . . ?
C40A C39A H39A 120.0 . . ?
C41A C40A C39A 120.0 . . ?
C41A C40A H40A 120.0 . . ?
C39A C40A H40A 120.0 . . ?
C40A C41A C36A 120.0 . . ?
C40A C41A H41A 120.0 . . ?
C36A C41A H41A 120.0 . . ?
C41B C36B C37B 120.0 . . ?
C41B C36B H36B 120.0 . . ?
C37B C36B H36B 120.0 . . ?
C36B C41B C40B 120.0 . . ?
C36B C41B H41B 120.0 . . ?
C40B C41B H41B 120.0 . . ?
C41B C40B C39B 120.0 . . ?
C41B C40B H40B 120.0 . . ?
C39B C40B H40B 120.0 . . ?
C38B C39B C40B 120.0 . . ?
C38B C39B H39B 120.0 . . ?
C40B C39B H39B 120.0 . . ?
C39B C38B C37B 120.0 . . ?
C39B C38B H38B 120.0 . . ?
C37B C38B H38B 120.0 . . ?
C38B C37B C36B 120.0 . . ?
C38B C37B H37B 120.0 . . ?
C36B C37B H37B 120.0 . . ?

loop_
_geom_bond_atom_site_label_1
_geom_bond_atom_site_label_2
_geom_bond_distance
_geom_bond_site_symmetry_2
_geom_bond_publ_flag
P1 C1 1.7113(14) . ?
P1 C15 1.8138(15) . ?
P1 C9 1.8230(15) . ?
P1 C3 1.8288(15) . ?
Si1 O1 1.6708(10) . ?
Si1 O1 1.7355(10) 7 ?
Si1 N2 1.8443(13) . ?
Si1 C1 1.8568(15) . ?
Si1 N1 2.0021(12) . ?
Si1 C21 2.3779(14) . ?
Si1 Si1 2.5205(7) 7 ?
N1 C21 1.316(2) . ?
N1 C28 1.4861(19) . ?
N2 C21 1.3522(19) . ?
N2 C32 1.4833(19) . ?
N3 C2 1.160(2) . ?
C1 C2 1.415(2) . ?
C9 C10 1.388(2) . ?
C9 C14 1.402(2) . ?
C10 C11 1.387(2) . ?
C10 H10 0.9500 . ?
C11 C12 1.385(3) . ?
C11 H11 0.9500 . ?
C12 C13 1.386(3) . ?
C12 H12 0.9500 . ?
C13 C14 1.387(2) . ?
C13 H13 0.9500 . ?
C14 H14 0.9500 . ?
C15 C20 1.394(2) . ?
C15 C16 1.395(2) . ?
C16 C17 1.391(2) . ?
C16 H16 0.9500 . ?
C17 C18 1.383(2) . ?
C17 H17 0.9500 . ?
C18 C19 1.386(2) . ?
C18 H18 0.9500 . ?
C19 C20 1.389(2) . ?
C19 H19 0.9500 . ?
C20 H20 0.9500 . ?
C21 C22 1.4990(19) . ?
C22 C23 1.393(2) . ?
C22 C27 1.395(2) . ?
C23 C24 1.389(2) . ?
C23 H23 0.9500 . ?
C24 C25 1.384(3) . ?
C24 H24 0.9500 . ?
C25 C26 1.390(3) . ?
C25 H25 0.9500 . ?
C26 C27 1.393(2) . ?
C26 H26 0.9500 . ?
C27 H27 0.9500 . ?
C28 C29 1.528(2) . ?
C28 C31 1.530(2) . ?
C28 C30 1.537(2) . ?
C29 H29A 0.9800 . ?
C29 H29B 0.9800 . ?
C29 H29C 0.9800 . ?
C30 H30A 0.9800 . ?
C30 H30B 0.9800 . ?
C30 H30C 0.9800 . ?
C31 H31A 0.9800 . ?
C31 H31B 0.9800 . ?
C31 H31C 0.9800 . ?
C32 C34 1.530(2) . ?
C32 C35 1.535(2) . ?
C32 C33 1.539(2) . ?
C33 H33A 0.9800 . ?
C33 H33B 0.9800 . ?
C33 H33C 0.9800 . ?
C34 H34A 0.9800 . ?
C34 H34B 0.9800 . ?
C34 H34C 0.9800 . ?
C35 H35A 0.9800 . ?
C35 H35B 0.9800 . ?
C35 H35C 0.9800 . ?
C42 C44 1.366(3) 7_565 ?
C42 C43 1.382(3) . ?
C42 H42 0.9500 . ?
C43 C44 1.368(3) . ?
C43 H43 0.9500 . ?
C44 H44 0.9500 . ?
C45 C46 1.370(4) . ?
C45 C47 1.382(4) 5_656 ?
C45 H45 0.9500 . ?
C46 C47 1.366(4) . ?
C46 H46 0.9500 . ?
C47 H47 0.9500 . ?
C3 C8 1.388(2) . ?
C3 C4 1.399(2) . ?
C4 C5 1.389(2) . ?
C4 H4 0.9500 . ?
C5 C6 1.386(2) . ?
C5 H5 0.9500 . ?
C6 C7 1.380(2) . ?
C6 H6 0.9500 . ?
C7 C8 1.395(2) . ?
C7 H7 0.9500 . ?
C8 H8 0.9500 . ?
C36A C37A 1.3900 . ?
C36A C41A 1.3900 . ?
C36A H36A 0.9500 . ?
C37A C38A 1.3900 . ?
C37A H37A 0.9500 . ?
C38A C39A 1.3900 . ?
C38A H38A 0.9500 . ?
C39A C40A 1.3900 . ?
C39A H39A 0.9500 . ?
C40A C41A 1.3900 . ?
C40A H40A 0.9500 . ?
C41A H41A 0.9500 . ?
C36B C41B 1.3900 . ?
C36B C37B 1.3900 . ?
C36B H36B 0.9500 . ?
C41B C40B 1.3900 . ?
C41B H41B 0.9500 . ?
C40B C39B 1.3900 . ?
C40B H40B 0.9500 . ?
C39B C38B 1.3900 . ?
C39B H39B 0.9500 . ?
C38B C37B 1.3900 . ?
C38B H38B 0.9500 . ?
C37B H37B 0.9500 . ?

loop_
_exptl_oxdiff_crystal_face_indexfrac_h
_exptl_oxdiff_crystal_face_indexfrac_k
_exptl_oxdiff_crystal_face_indexfrac_l
_exptl_oxdiff_crystal_face_x
_exptl_oxdiff_crystal_face_y
_exptl_oxdiff_crystal_face_z
2.0000 2.0000 -1.0000 0.0167 0.0230 -0.2484
-7.6558 8.0260 -2.8030 0.2302 0.9608 -0.1544
-10.6472 5.5809 -1.2822 0.2288 0.9564 0.1814
-7.9449 -7.9282 4.7113 -0.0270 -0.1093 0.9936
4.6021 -9.3462 3.8042 -0.2123 -0.8853 0.4138
8.8935 -7.2068 2.2639 -0.2328 -0.9721 0.0292
11.8715 3.9232 -3.3259 -0.0892 -0.3759 -0.9223
5.2805 -5.3213 11.9767 0.3752 -0.9047 0.2016
-10.9962 -5.3492 0.2603 -0.1349 0.3232 0.9367
11.5668 3.4809 3.0174 0.2264 -0.5438 -0.8081
11.0008 5.3412 -0.2448 0.1354 -0.3243 -0.9362
4.6620 8.2020 -9.2121 -0.1763 0.4267 -0.8870
-5.3196 5.2976 -11.9686 -0.3755 0.9054 -0.1979
-8.0707 3.2560 -10.8246 -0.3816 0.9195 0.0945
9.0022 6.4008 4.8168 0.4561 -0.2782 -0.8453
0.3945 -1.0891 16.7581 0.8294 -0.5078 0.2331
-2.4324 -0.4949 -16.2181 -0.8529 0.5219 -0.0151
1.1906 2.2752 -16.6232 -0.7839 0.4801 -0.3936
-9.3842 -7.0823 -0.0690 -0.2332 0.1417 0.9620
-3.7091 2.9861 16.0397 0.9845 -0.0253 0.1738
4.4930 8.0283 8.3698 0.7372 -0.0181 -0.6755
3.1869 -3.4547 -15.9037 -0.9932 0.0255 -0.1138
-8.0282 -8.1188 -0.0923 -0.2855 0.0063 0.9584
-7.3226 7.5675 7.7216 0.7597 0.6497 -0.0274
-1.3856 10.1057 4.0814 0.6352 0.5441 -0.5481
7.3421 -7.5528 -7.7316 -0.7597 -0.6497 0.0253
-4.7109 -9.7172 0.5612 -0.3377 -0.2902 0.8954
